data_7039457
loop_
_publ_author_name
'MacInnis, Morgan C.'
'Ruddy, Adam J.'
'McDonald, Robert'
'Ferguson, Michael J.'
'Turculet, Laura'

_publ_section_title
;
 Synthesis and characterization of five-coordinate, 16-electron Ru(II)
 complexes supported by tridentate bis(phosphino)silyl ligation.
;
_journal_issue 40
_journal_name_full 'Dalton transactions (Cambridge, England : 2003)'
_journal_page_first 15850
_journal_page_last 15858
_journal_paper_doi 10.1039/c6dt01869f
_journal_volume 45
_journal_year 2016
_chemical_formula_sum 'C40 H64 Cl P3 Ru Si'
_chemical_formula_weight 802.43
_chemical_name_systematic
; 

 ? 

;
_chemical_properties_physical 'Air-sensitive, Moisture-sensitive, Oxygen-sensitive'
_space_group_IT_number 2
_symmetry_cell_setting triclinic
_symmetry_space_group_name_Hall '-P 1'
_symmetry_space_group_name_H-M 'P -1'
_atom_sites_solution_hydrogens geom
_atom_sites_solution_primary direct
_atom_sites_solution_secondary difmap
_audit_creation_method SHELXL-97
_audit_update_record
;
2014-10-15 deposited with the CCDC.
2016-05-27 downloaded from the CCDC.
;
_cell_angle_alpha 95.6088(5)
_cell_angle_beta 92.0827(5)
_cell_angle_gamma 101.5544(5)
_cell_formula_units_Z 2
_cell_length_a 10.3409(5)
_cell_length_b 10.5020(5)
_cell_length_c 18.9852(9)
_cell_measurement_reflns_used 9733
_cell_measurement_temperature 173(2)
_cell_measurement_theta_max 27.63
_cell_measurement_theta_min 2.23
_cell_volume 2007.03(17)
_computing_cell_refinement 'Bruker SAINT'
_computing_data_collection 'Bruker APEX2'
_computing_data_reduction 'Bruker SAINT'
_computing_molecular_graphics 'Bruker SHELXTL'
_computing_publication_material 'Bruker SHELXTL'
_computing_structure_refinement 'SHELXL-97 (Sheldrick, 2008)'
_computing_structure_solution 'DIRDIF-99 (Beurskens et al., 1999)'
_diffrn_ambient_temperature 173(2)
_diffrn_measured_fraction_theta_full 0.977
_diffrn_measured_fraction_theta_max 0.977
_diffrn_measurement_device_type 'Bruker APEX-II CCD'
_diffrn_measurement_method '\w scans'
_diffrn_radiation_monochromator graphite
_diffrn_radiation_source 'fine-focus sealed tube'
_diffrn_radiation_type MoK\a
_diffrn_radiation_wavelength 0.71073
_diffrn_reflns_av_R_equivalents 0.0112
_diffrn_reflns_av_sigmaI/netI 0.0170
_diffrn_reflns_limit_h_max 13
_diffrn_reflns_limit_h_min -13
_diffrn_reflns_limit_k_max 13
_diffrn_reflns_limit_k_min -13
_diffrn_reflns_limit_l_max 24
_diffrn_reflns_limit_l_min -24
_diffrn_reflns_number 17730
_diffrn_reflns_theta_full 27.65
_diffrn_reflns_theta_max 27.65
_diffrn_reflns_theta_min 1.99
_exptl_absorpt_coefficient_mu 0.634
_exptl_absorpt_correction_T_max 0.8706
_exptl_absorpt_correction_T_min 0.7803
_exptl_absorpt_correction_type integration
_exptl_absorpt_process_details 'SADABS (Sheldrick, 2008)'
_exptl_crystal_colour orange
_exptl_crystal_density_diffrn 1.328
_exptl_crystal_density_method 'not measured'
_exptl_crystal_description prism
_exptl_crystal_F_000 848
_exptl_crystal_size_max 0.41
_exptl_crystal_size_mid 0.39
_exptl_crystal_size_min 0.22
_refine_diff_density_max 0.504
_refine_diff_density_min -0.343
_refine_diff_density_rms 0.052
_refine_ls_extinction_method none
_refine_ls_goodness_of_fit_ref 1.041
_refine_ls_hydrogen_treatment constr
_refine_ls_matrix_type full
_refine_ls_number_parameters 415
_refine_ls_number_reflns 9159
_refine_ls_number_restraints 0
_refine_ls_restrained_S_all 1.041
_refine_ls_R_factor_all 0.0229
_refine_ls_R_factor_gt 0.0211
_refine_ls_shift/su_max 0.001
_refine_ls_shift/su_mean 0.000
_refine_ls_structure_factor_coef Fsqd
_refine_ls_weighting_details 'calc w=1/[\s^2^(Fo^2^)+(0.0268P)^2^+0.9450P] where P=(Fo^2^+2Fc^2^)/3'
_refine_ls_weighting_scheme calc
_refine_ls_wR_factor_gt 0.0539
_refine_ls_wR_factor_ref 0.0549
_reflns_number_gt 8596
_reflns_number_total 9159
_reflns_threshold_expression I>2\s(I)
_cod_data_source_file c6dt01869f2.cif
_cod_data_source_block dal08e5
_cod_depositor_comments
;
The following automatic conversions were performed:

'_symmetry_cell_setting' value 'Triclinic' changed to 'triclinic'
according to
/usr/data/users/saulius/crontab/automatic-downloads/rss-feeds/RSC/lib/dictionaries/cif_core.dic
dictionary named 'cif_core.dic' version 2.4.2 from 2011-04-26.

Automatic conversion script
Id: cif_fix_values 4268 2015-11-12 08:31:59Z antanas 

 Adding full bibliography for 7039453--7039457.cif.
;
_cod_original_sg_symbol_H-M P-1
_cod_database_code 7039457

loop_
_symmetry_equiv_pos_as_xyz
'x, y, z'
'-x, -y, -z'

loop_
_atom_site_label
_atom_site_type_symbol
_atom_site_fract_x
_atom_site_fract_y
_atom_site_fract_z
_atom_site_U_iso_or_equiv
_atom_site_adp_type
_atom_site_occupancy
_atom_site_symmetry_multiplicity
_atom_site_calc_flag
_atom_site_refinement_flags
Ru Ru 0.336969(10) 0.330298(9) 0.179882(5) 0.01398(4) Uani 1 1 d .
Cl Cl 0.42953(4) 0.54785(3) 0.147045(18) 0.02619(8) Uani 1 1 d .
P1 P 0.39609(3) 0.40889(3) 0.298162(17) 0.01618(7) Uani 1 1 d .
P2 P 0.14705(3) 0.19379(3) 0.198429(17) 0.01575(7) Uani 1 1 d .
P3 P 0.35436(3) 0.26961(3) 0.057645(18) 0.01711(7) Uani 1 1 d .
Si Si 0.41278(4) 0.14844(4) 0.207194(19) 0.01771(8) Uani 1 1 d .
C1 C 0.57123(15) 0.10564(16) 0.17378(9) 0.0282(3) Uani 1 1 d .
H1A H 0.5641 0.0912 0.1219 0.034 Uiso 1 1 calc R
H1B H 0.5855 0.0259 0.1930 0.034 Uiso 1 1 calc R
H1C H 0.6459 0.1777 0.1892 0.034 Uiso 1 1 calc R
C2 C 0.52916(15) 0.31151(16) 0.03921(8) 0.0269(3) Uani 1 1 d .
H2A H 0.5687 0.3979 0.0637 0.032 Uiso 1 1 calc R
H2B H 0.5375 0.3130 -0.0120 0.032 Uiso 1 1 calc R
H2C H 0.5750 0.2461 0.0561 0.032 Uiso 1 1 calc R
C3 C 0.31210(16) 0.10215(14) 0.01487(8) 0.0256(3) Uani 1 1 d .
H3A H 0.2186 0.0656 0.0206 0.031 Uiso 1 1 calc R
H3B H 0.3670 0.0491 0.0368 0.031 Uiso 1 1 calc R
H3C H 0.3280 0.1018 -0.0357 0.031 Uiso 1 1 calc R
C4 C 0.28460(15) 0.35752(15) -0.00814(8) 0.0260(3) Uani 1 1 d .
H4A H 0.2963 0.4500 0.0100 0.031 Uiso 1 1 calc R
H4B H 0.1901 0.3199 -0.0173 0.031 Uiso 1 1 calc R
H4C H 0.3300 0.3497 -0.0523 0.031 Uiso 1 1 calc R
C11 C 0.44252(15) 0.16239(14) 0.30780(7) 0.0226(3) Uani 1 1 d .
C12 C 0.42753(14) 0.27665(14) 0.34919(7) 0.0213(3) Uani 1 1 d .
C13 C 0.44900(17) 0.28732(15) 0.42294(8) 0.0292(3) Uani 1 1 d .
H13 H 0.4397 0.3648 0.4508 0.035 Uiso 1 1 calc R
C14 C 0.4837(2) 0.18553(18) 0.45561(9) 0.0401(4) Uani 1 1 d .
H14 H 0.4964 0.1929 0.5058 0.048 Uiso 1 1 calc R
C15 C 0.4999(2) 0.07296(18) 0.41529(9) 0.0441(5) Uani 1 1 d .
H15 H 0.5249 0.0038 0.4377 0.053 Uiso 1 1 calc R
C16 C 0.47937(19) 0.06183(16) 0.34223(9) 0.0335(4) Uani 1 1 d .
H16 H 0.4905 -0.0155 0.3149 0.040 Uiso 1 1 calc R
C21 C 0.27788(14) -0.00485(13) 0.18246(7) 0.0196(3) Uani 1 1 d .
C22 C 0.15020(14) 0.02097(13) 0.17659(7) 0.0187(3) Uani 1 1 d .
C23 C 0.03896(15) -0.08058(14) 0.16374(8) 0.0237(3) Uani 1 1 d .
H23 H -0.0470 -0.0616 0.1608 0.028 Uiso 1 1 calc R
C24 C 0.05485(17) -0.20917(14) 0.15536(8) 0.0288(3) Uani 1 1 d .
H24 H -0.0204 -0.2785 0.1469 0.035 Uiso 1 1 calc R
C25 C 0.18049(18) -0.23677(14) 0.15932(8) 0.0297(3) Uani 1 1 d .
H25 H 0.1911 -0.3249 0.1527 0.036 Uiso 1 1 calc R
C26 C 0.29080(16) -0.13599(14) 0.17296(7) 0.0252(3) Uani 1 1 d .
H26 H 0.3763 -0.1560 0.1759 0.030 Uiso 1 1 calc R
C31 C 0.55772(13) 0.52595(13) 0.30896(7) 0.0201(3) Uani 1 1 d .
H31 H 0.5445 0.6028 0.2844 0.024 Uiso 1 1 calc R
C32 C 0.66801(15) 0.47379(16) 0.27097(9) 0.0290(3) Uani 1 1 d .
H32A H 0.6934 0.4036 0.2963 0.035 Uiso 1 1 calc R
H32B H 0.6361 0.4365 0.2220 0.035 Uiso 1 1 calc R
C33 C 0.78790(16) 0.58543(19) 0.26909(11) 0.0407(4) Uani 1 1 d .
H33A H 0.7641 0.6504 0.2392 0.049 Uiso 1 1 calc R
H33B H 0.8606 0.5504 0.2471 0.049 Uiso 1 1 calc R
C34 C 0.83626(17) 0.6535(2) 0.34319(11) 0.0466(5) Uani 1 1 d .
H34A H 0.8751 0.5930 0.3703 0.056 Uiso 1 1 calc R
H34B H 0.9065 0.7311 0.3387 0.056 Uiso 1 1 calc R
C35 C 0.72500(16) 0.69603(18) 0.38384(10) 0.0382(4) Uani 1 1 d .
H35A H 0.6956 0.7671 0.3611 0.046 Uiso 1 1 calc R
H35B H 0.7580 0.7304 0.4330 0.046 Uiso 1 1 calc R
C36 C 0.60806(15) 0.58145(16) 0.38512(8) 0.0283(3) Uani 1 1 d .
H36A H 0.5361 0.6113 0.4108 0.034 Uiso 1 1 calc R
H36B H 0.6358 0.5124 0.4104 0.034 Uiso 1 1 calc R
C41 C 0.28042(14) 0.50443(13) 0.34277(7) 0.0192(3) Uani 1 1 d .
H41 H 0.1918 0.4656 0.3185 0.023 Uiso 1 1 calc R
C42 C 0.31017(15) 0.64682(14) 0.32433(8) 0.0231(3) Uani 1 1 d .
H42A H 0.3937 0.6947 0.3498 0.028 Uiso 1 1 calc R
H42B H 0.3215 0.6476 0.2728 0.028 Uiso 1 1 calc R
C43 C 0.19740(16) 0.71510(15) 0.34517(9) 0.0297(3) Uani 1 1 d .
H43A H 0.2199 0.8073 0.3348 0.036 Uiso 1 1 calc R
H43B H 0.1158 0.6718 0.3165 0.036 Uiso 1 1 calc R
C44 C 0.17243(17) 0.71092(16) 0.42350(9) 0.0324(4) Uani 1 1 d .
H44A H 0.0950 0.7500 0.4345 0.039 Uiso 1 1 calc R
H44B H 0.2501 0.7635 0.4523 0.039 Uiso 1 1 calc R
C45 C 0.14703(16) 0.57123(17) 0.44319(8) 0.0317(3) Uani 1 1 d .
H45A H 0.0625 0.5222 0.4193 0.038 Uiso 1 1 calc R
H45B H 0.1382 0.5727 0.4950 0.038 Uiso 1 1 calc R
C46 C 0.25771(15) 0.50046(15) 0.42219(8) 0.0249(3) Uani 1 1 d .
H46A H 0.2339 0.4084 0.4327 0.030 Uiso 1 1 calc R
H46B H 0.3403 0.5427 0.4503 0.030 Uiso 1 1 calc R
C51 C 0.08194(14) 0.18867(13) 0.29136(7) 0.0218(3) Uani 1 1 d .
H51 H 0.1387 0.2644 0.3213 0.026 Uiso 1 1 calc R
C52 C 0.09953(19) 0.06621(16) 0.32606(8) 0.0341(4) Uani 1 1 d .
H52A H 0.0437 -0.0123 0.2991 0.041 Uiso 1 1 calc R
H52B H 0.1928 0.0572 0.3241 0.041 Uiso 1 1 calc R
C53 C 0.0614(2) 0.0740(2) 0.40349(9) 0.0460(5) Uani 1 1 d .
H53A H 0.0718 -0.0069 0.4238 0.055 Uiso 1 1 calc R
H53B H 0.1215 0.1487 0.4313 0.055 Uiso 1 1 calc R
C54 C -0.0803(2) 0.09088(19) 0.40883(10) 0.0473(5) Uani 1 1 d .
H54A H -0.1411 0.0133 0.3839 0.057 Uiso 1 1 calc R
H54B H -0.1020 0.0984 0.4592 0.057 Uiso 1 1 calc R
C55 C -0.0990(2) 0.2122(2) 0.37611(10) 0.0469(5) Uani 1 1 d .
H55A H -0.0438 0.2903 0.4037 0.056 Uiso 1 1 calc R
H55B H -0.1926 0.2202 0.3782 0.056 Uiso 1 1 calc R
C56 C -0.06068(18) 0.20681(19) 0.29862(9) 0.0368(4) Uani 1 1 d .
H56A H -0.1216 0.1335 0.2703 0.044 Uiso 1 1 calc R
H56B H -0.0706 0.2888 0.2794 0.044 Uiso 1 1 calc R
C61 C 0.00539(13) 0.22788(13) 0.14485(7) 0.0181(3) Uani 1 1 d .
H61 H -0.0774 0.1930 0.1684 0.022 Uiso 1 1 calc R
C62 C 0.01853(14) 0.37701(13) 0.14669(8) 0.0224(3) Uani 1 1 d .
H62A H 0.0229 0.4161 0.1966 0.027 Uiso 1 1 calc R
H62B H 0.1018 0.4148 0.1255 0.027 Uiso 1 1 calc R
C63 C -0.09839(15) 0.41144(14) 0.10596(8) 0.0262(3) Uani 1 1 d .
H63A H -0.1806 0.3821 0.1302 0.031 Uiso 1 1 calc R
H63B H -0.0843 0.5075 0.1058 0.031 Uiso 1 1 calc R
C64 C -0.11372(15) 0.34698(14) 0.02996(8) 0.0251(3) Uani 1 1 d .
H64A H -0.0355 0.3830 0.0042 0.030 Uiso 1 1 calc R
H64B H -0.1928 0.3664 0.0057 0.030 Uiso 1 1 calc R
C65 C -0.12784(14) 0.19969(13) 0.02858(8) 0.0221(3) Uani 1 1 d .
H65A H -0.1344 0.1599 -0.0212 0.027 Uiso 1 1 calc R
H65B H -0.2103 0.1630 0.0508 0.027 Uiso 1 1 calc R
C66 C -0.01038(14) 0.16469(13) 0.06801(7) 0.0203(3) Uani 1 1 d .
H66A H 0.0714 0.1951 0.0436 0.024 Uiso 1 1 calc R
H66B H -0.0240 0.0685 0.0674 0.024 Uiso 1 1 calc R

loop_
_atom_site_aniso_label
_atom_site_aniso_U_11
_atom_site_aniso_U_22
_atom_site_aniso_U_33
_atom_site_aniso_U_23
_atom_site_aniso_U_13
_atom_site_aniso_U_12
Ru 0.01547(6) 0.01303(5) 0.01330(5) 0.00130(4) 0.00104(4) 0.00257(4)
Cl 0.0376(2) 0.01660(15) 0.02210(16) 0.00365(12) 0.00318(14) -0.00074(13)
P1 0.01807(16) 0.01574(15) 0.01471(15) 0.00037(12) -0.00004(12) 0.00422(12)
P2 0.01762(16) 0.01348(15) 0.01584(16) 0.00094(12) 0.00230(12) 0.00251(12)
P3 0.01901(16) 0.01653(16) 0.01534(16) 0.00147(12) 0.00270(12) 0.00239(12)
Si 0.02055(18) 0.01701(17) 0.01662(17) 0.00139(13) 0.00093(13) 0.00658(14)
C1 0.0275(8) 0.0305(8) 0.0307(8) 0.0040(6) 0.0046(6) 0.0142(6)
C2 0.0222(7) 0.0315(8) 0.0272(7) 0.0052(6) 0.0082(6) 0.0036(6)
C3 0.0315(8) 0.0204(7) 0.0230(7) -0.0038(5) 0.0032(6) 0.0037(6)
C4 0.0276(8) 0.0297(8) 0.0219(7) 0.0088(6) 0.0021(6) 0.0054(6)
C11 0.0283(7) 0.0214(7) 0.0191(7) 0.0028(5) -0.0009(5) 0.0074(6)
C12 0.0250(7) 0.0207(7) 0.0187(7) 0.0032(5) -0.0019(5) 0.0058(5)
C13 0.0431(9) 0.0253(7) 0.0198(7) 0.0005(6) -0.0030(6) 0.0104(7)
C14 0.0686(13) 0.0365(9) 0.0182(7) 0.0054(6) -0.0052(8) 0.0184(9)
C15 0.0791(14) 0.0331(9) 0.0269(9) 0.0100(7) -0.0043(9) 0.0255(9)
C16 0.0544(11) 0.0247(8) 0.0250(8) 0.0021(6) -0.0023(7) 0.0178(7)
C21 0.0288(7) 0.0167(6) 0.0138(6) 0.0022(5) 0.0020(5) 0.0059(5)
C22 0.0275(7) 0.0138(6) 0.0144(6) 0.0016(5) 0.0034(5) 0.0029(5)
C23 0.0280(7) 0.0196(7) 0.0217(7) 0.0015(5) 0.0034(6) 0.0006(6)
C24 0.0415(9) 0.0164(7) 0.0244(7) 0.0011(5) 0.0005(6) -0.0030(6)
C25 0.0509(10) 0.0145(6) 0.0241(7) 0.0012(5) -0.0015(7) 0.0087(6)
C26 0.0363(8) 0.0210(7) 0.0204(7) 0.0015(5) -0.0002(6) 0.0116(6)
C31 0.0175(6) 0.0198(6) 0.0220(7) -0.0016(5) -0.0005(5) 0.0035(5)
C32 0.0211(7) 0.0316(8) 0.0338(8) -0.0052(6) 0.0028(6) 0.0080(6)
C33 0.0203(8) 0.0470(10) 0.0506(11) -0.0097(8) 0.0087(7) 0.0030(7)
C34 0.0198(8) 0.0534(12) 0.0594(12) -0.0139(9) -0.0015(8) 0.0003(8)
C35 0.0244(8) 0.0417(10) 0.0409(10) -0.0146(8) -0.0042(7) -0.0010(7)
C36 0.0235(7) 0.0339(8) 0.0244(7) -0.0046(6) -0.0039(6) 0.0036(6)
C41 0.0196(6) 0.0193(6) 0.0185(6) -0.0002(5) 0.0024(5) 0.0046(5)
C42 0.0245(7) 0.0202(7) 0.0263(7) 0.0025(5) 0.0055(6) 0.0080(5)
C43 0.0302(8) 0.0255(7) 0.0363(9) 0.0012(6) 0.0065(6) 0.0132(6)
C44 0.0297(8) 0.0329(8) 0.0345(9) -0.0089(7) 0.0042(7) 0.0117(7)
C45 0.0306(8) 0.0398(9) 0.0253(8) -0.0005(7) 0.0102(6) 0.0093(7)
C46 0.0286(8) 0.0267(7) 0.0194(7) 0.0011(5) 0.0049(6) 0.0061(6)
C51 0.0274(7) 0.0188(6) 0.0179(6) 0.0009(5) 0.0062(5) 0.0007(5)
C52 0.0511(10) 0.0305(8) 0.0244(8) 0.0101(6) 0.0125(7) 0.0115(7)
C53 0.0757(14) 0.0410(10) 0.0237(8) 0.0114(7) 0.0137(9) 0.0116(10)
C54 0.0675(14) 0.0417(10) 0.0280(9) 0.0030(7) 0.0253(9) -0.0034(9)
C55 0.0533(12) 0.0562(12) 0.0348(10) 0.0062(9) 0.0261(9) 0.0155(10)
C56 0.0350(9) 0.0500(10) 0.0297(8) 0.0085(7) 0.0167(7) 0.0141(8)
C61 0.0169(6) 0.0165(6) 0.0204(6) 0.0010(5) 0.0014(5) 0.0027(5)
C62 0.0222(7) 0.0164(6) 0.0275(7) -0.0024(5) -0.0015(5) 0.0042(5)
C63 0.0262(7) 0.0199(7) 0.0326(8) -0.0009(6) -0.0022(6) 0.0076(6)
C64 0.0257(7) 0.0215(7) 0.0286(8) 0.0048(6) -0.0011(6) 0.0056(6)
C65 0.0229(7) 0.0202(7) 0.0218(7) 0.0013(5) -0.0012(5) 0.0020(5)
C66 0.0213(7) 0.0179(6) 0.0212(7) 0.0005(5) 0.0012(5) 0.0038(5)

loop_
_atom_type_symbol
_atom_type_description
_atom_type_scat_dispersion_real
_atom_type_scat_dispersion_imag
_atom_type_scat_source
C C 0.0033 0.0016 'International Tables Vol C Tables 4.2.6.8 and 6.1.1.4'
H H 0.0000 0.0000 'International Tables Vol C Tables 4.2.6.8 and 6.1.1.4'
Si Si 0.0817 0.0704 'International Tables Vol C Tables 4.2.6.8 and 6.1.1.4'
P P 0.1023 0.0942 'International Tables Vol C Tables 4.2.6.8 and 6.1.1.4'
Cl Cl 0.1484 0.1585 'International Tables Vol C Tables 4.2.6.8 and 6.1.1.4'
Ru Ru -1.2594 0.8363 'International Tables Vol C Tables 4.2.6.8 and 6.1.1.4'

loop_
_geom_angle_atom_site_label_1
_geom_angle_atom_site_label_2
_geom_angle_atom_site_label_3
_geom_angle
P2 Ru Si 78.630(13)
P2 Ru P1 97.170(13)
Si Ru P1 84.936(13)
P2 Ru P3 100.021(12)
Si Ru P3 90.152(13)
P1 Ru P3 160.820(13)
P2 Ru Cl 143.618(13)
Si Ru Cl 137.742(14)
P1 Ru Cl 88.817(12)
P3 Ru Cl 82.387(12)
C12 P1 C31 102.32(6)
C12 P1 C41 112.16(6)
C31 P1 C41 103.19(6)
C12 P1 Ru 110.77(5)
C31 P1 Ru 112.30(5)
C41 P1 Ru 115.14(4)
C22 P2 C61 107.00(6)
C22 P2 C51 99.91(6)
C61 P2 C51 102.83(6)
C22 P2 Ru 113.83(5)
C61 P2 Ru 111.19(4)
C51 P2 Ru 120.60(5)
C3 P3 C2 100.04(7)
C3 P3 C4 101.21(7)
C2 P3 C4 99.85(7)
C3 P3 Ru 124.58(5)
C2 P3 Ru 107.53(5)
C4 P3 Ru 119.44(5)
C1 Si C11 102.87(7)
C1 Si C21 105.75(7)
C11 Si C21 106.07(6)
C1 Si Ru 123.37(5)
C11 Si Ru 107.69(5)
C21 Si Ru 109.78(4)
C16 C11 C12 118.45(13)
C16 C11 Si 121.99(11)
C12 C11 Si 119.56(10)
C13 C12 C11 119.81(13)
C13 C12 P1 125.09(11)
C11 C12 P1 114.81(10)
C14 C13 C12 120.46(14)
C13 C14 C15 120.21(15)
C16 C15 C14 119.69(15)
C15 C16 C11 121.37(15)
C22 C21 C26 117.82(13)
C22 C21 Si 113.59(10)
C26 C21 Si 128.53(11)
C23 C22 C21 121.16(13)
C23 C22 P2 125.47(11)
C21 C22 P2 112.92(10)
C24 C23 C22 119.64(15)
C23 C24 C25 120.13(14)
C24 C25 C26 120.20(14)
C25 C26 C21 121.02(14)
C32 C31 C36 109.12(12)
C32 C31 P1 113.15(10)
C36 C31 P1 116.71(10)
C33 C32 C31 109.41(13)
C32 C33 C34 112.32(16)
C35 C34 C33 112.11(14)
C34 C35 C36 110.82(15)
C35 C36 C31 109.85(13)
C46 C41 C42 110.51(11)
C46 C41 P1 120.79(10)
C42 C41 P1 110.54(9)
C43 C42 C41 110.52(12)
C44 C43 C42 111.37(13)
C43 C44 C45 111.31(13)
C44 C45 C46 112.42(13)
C45 C46 C41 110.48(12)
C56 C51 C52 109.02(13)
C56 C51 P2 116.34(11)
C52 C51 P2 113.34(10)
C53 C52 C51 111.50(14)
C54 C53 C52 110.95(16)
C55 C54 C53 110.17(15)
C54 C55 C56 111.20(16)
C51 C56 C55 111.99(15)
C66 C61 C62 110.07(11)
C66 C61 P2 114.90(9)
C62 C61 P2 109.02(9)
C63 C62 C61 111.51(11)
C64 C63 C62 111.15(12)
C63 C64 C65 110.52(12)
C64 C65 C66 111.55(11)
C65 C66 C61 110.80(11)

loop_
_geom_bond_atom_site_label_1
_geom_bond_atom_site_label_2
_geom_bond_distance
Ru P2 2.2488(4)
Ru Si 2.3010(4)
Ru P1 2.3309(4)
Ru P3 2.3688(4)
Ru Cl 2.4435(4)
P1 C12 1.8423(14)
P1 C31 1.8574(14)
P1 C41 1.8822(14)
P2 C22 1.8287(13)
P2 C61 1.8660(14)
P2 C51 1.9129(14)
P3 C3 1.8250(14)
P3 C2 1.8278(15)
P3 C4 1.8328(15)
Si C1 1.8985(15)
Si C11 1.9103(14)
Si C21 1.9140(14)
C11 C16 1.402(2)
C11 C12 1.407(2)
C12 C13 1.400(2)
C13 C14 1.387(2)
C14 C15 1.387(2)
C15 C16 1.386(2)
C21 C22 1.403(2)
C21 C26 1.4050(19)
C22 C23 1.3991(19)
C23 C24 1.387(2)
C24 C25 1.388(2)
C25 C26 1.389(2)
C31 C32 1.534(2)
C31 C36 1.536(2)
C32 C33 1.530(2)
C33 C34 1.533(3)
C34 C35 1.524(3)
C35 C36 1.528(2)
C41 C46 1.5377(19)
C41 C42 1.5424(19)
C42 C43 1.531(2)
C43 C44 1.522(2)
C44 C45 1.523(2)
C45 C46 1.529(2)
C51 C56 1.534(2)
C51 C52 1.540(2)
C52 C53 1.534(2)
C53 C54 1.517(3)
C54 C55 1.513(3)
C55 C56 1.536(2)
C61 C66 1.5315(18)
C61 C62 1.5415(18)
C62 C63 1.534(2)
C63 C64 1.521(2)
C64 C65 1.5219(19)
C65 C66 1.5288(19)

loop_
_geom_torsion_atom_site_label_1
_geom_torsion_atom_site_label_2
_geom_torsion_atom_site_label_3
_geom_torsion_atom_site_label_4
_geom_torsion
P2 Ru P1 C12 64.21(5)
Si Ru P1 C12 -13.64(5)
P3 Ru P1 C12 -89.36(6)
Cl Ru P1 C12 -151.80(5)
P2 Ru P1 C31 177.92(5)
Si Ru P1 C31 100.08(5)
P3 Ru P1 C31 24.36(7)
Cl Ru P1 C31 -38.08(5)
P2 Ru P1 C41 -64.38(5)
Si Ru P1 C41 -142.22(5)
P3 Ru P1 C41 142.06(6)
Cl Ru P1 C41 79.62(5)
Si Ru P2 C22 -30.10(5)
P1 Ru P2 C22 -113.44(5)
P3 Ru P2 C22 58.02(5)
Cl Ru P2 C22 148.76(5)
Si Ru P2 C61 -151.03(5)
P1 Ru P2 C61 125.63(5)
P3 Ru P2 C61 -62.91(5)
Cl Ru P2 C61 27.83(5)
Si Ru P2 C51 88.56(5)
P1 Ru P2 C51 5.23(5)
P3 Ru P2 C51 176.69(5)
Cl Ru P2 C51 -92.57(6)
P2 Ru P3 C3 -39.28(7)
Si Ru P3 C3 39.20(7)
P1 Ru P3 C3 114.07(7)
Cl Ru P3 C3 177.48(7)
P2 Ru P3 C2 -155.37(5)
Si Ru P3 C2 -76.89(6)
P1 Ru P3 C2 -2.03(7)
Cl Ru P3 C2 61.38(6)
P2 Ru P3 C4 92.02(6)
Si Ru P3 C4 170.50(6)
P1 Ru P3 C4 -114.63(7)
Cl Ru P3 C4 -51.22(6)
P2 Ru Si C1 152.69(6)
P1 Ru Si C1 -108.93(6)
P3 Ru Si C1 52.50(6)
Cl Ru Si C1 -26.31(7)
P2 Ru Si C11 -87.97(5)
P1 Ru Si C11 10.41(5)
P3 Ru Si C11 171.84(5)
Cl Ru Si C11 93.03(5)
P2 Ru Si C21 27.09(5)
P1 Ru Si C21 125.46(5)
P3 Ru Si C21 -73.11(5)
Cl Ru Si C21 -151.91(4)
C1 Si C11 C16 -53.38(15)
C21 Si C11 C16 57.44(15)
Ru Si C11 C16 174.92(13)
C1 Si C11 C12 126.49(13)
C21 Si C11 C12 -122.68(12)
Ru Si C11 C12 -5.20(13)
C16 C11 C12 C13 -0.2(2)
Si C11 C12 C13 179.90(12)
C16 C11 C12 P1 173.91(12)
Si C11 C12 P1 -5.97(16)
C31 P1 C12 C13 68.39(15)
C41 P1 C12 C13 -41.56(16)
Ru P1 C12 C13 -171.73(12)
C31 P1 C12 C11 -105.38(12)
C41 P1 C12 C11 144.67(11)
Ru P1 C12 C11 14.50(13)
C11 C12 C13 C14 -0.6(3)
P1 C12 C13 C14 -174.12(14)
C12 C13 C14 C15 1.2(3)
C13 C14 C15 C16 -0.9(3)
C14 C15 C16 C11 0.1(3)
C12 C11 C16 C15 0.5(3)
Si C11 C16 C15 -179.62(16)
C1 Si C21 C22 -155.95(10)
C11 Si C21 C22 95.26(11)
Ru Si C21 C22 -20.82(11)
C1 Si C21 C26 27.09(14)
C11 Si C21 C26 -81.70(14)
Ru Si C21 C26 162.22(11)
C26 C21 C22 C23 1.8(2)
Si C21 C22 C23 -175.50(10)
C26 C21 C22 P2 174.55(10)
Si C21 C22 P2 -2.76(13)
C61 P2 C22 C23 -37.62(14)
C51 P2 C22 C23 69.19(13)
Ru P2 C22 C23 -160.86(11)
C61 P2 C22 C21 150.01(10)
C51 P2 C22 C21 -103.18(10)
Ru P2 C22 C21 26.77(11)
C21 C22 C23 C24 -1.2(2)
P2 C22 C23 C24 -172.95(11)
C22 C23 C24 C25 -0.3(2)
C23 C24 C25 C26 1.2(2)
C24 C25 C26 C21 -0.5(2)
C22 C21 C26 C25 -1.0(2)
Si C21 C26 C25 175.86(11)
C12 P1 C31 C32 68.13(12)
C41 P1 C31 C32 -175.26(11)
Ru P1 C31 C32 -50.68(12)
C12 P1 C31 C36 -59.75(12)
C41 P1 C31 C36 56.85(12)
Ru P1 C31 C36 -178.56(9)
C36 C31 C32 C33 -60.30(17)
P1 C31 C32 C33 167.96(12)
C31 C32 C33 C34 55.6(2)
C32 C33 C34 C35 -52.1(2)
C33 C34 C35 C36 52.9(2)
C34 C35 C36 C31 -58.14(19)
C32 C31 C36 C35 62.18(17)
P1 C31 C36 C35 -168.00(11)
C12 P1 C41 C46 19.41(13)
C31 P1 C41 C46 -89.99(12)
Ru P1 C41 C46 147.30(10)
C12 P1 C41 C42 150.61(10)
C31 P1 C41 C42 41.21(11)
Ru P1 C41 C42 -81.50(10)
C46 C41 C42 C43 -57.26(16)
P1 C41 C42 C43 166.38(10)
C41 C42 C43 C44 56.70(17)
C42 C43 C44 C45 -54.97(18)
C43 C44 C45 C46 54.42(18)
C44 C45 C46 C41 -55.01(17)
C42 C41 C46 C45 56.10(16)
P1 C41 C46 C45 -172.69(11)
C22 P2 C51 C56 -107.98(12)
C61 P2 C51 C56 2.15(13)
Ru P2 C51 C56 126.59(11)
C22 P2 C51 C52 19.58(13)
C61 P2 C51 C52 129.71(12)
Ru P2 C51 C52 -105.85(11)
C56 C51 C52 C53 -55.53(19)
P2 C51 C52 C53 173.19(13)
C51 C52 C53 C54 57.8(2)
C52 C53 C54 C55 -57.6(2)
C53 C54 C55 C56 56.9(2)
C52 C51 C56 C55 54.98(19)
P2 C51 C56 C55 -175.36(12)
C54 C55 C56 C51 -56.7(2)
C22 P2 C61 C66 -41.93(11)
C51 P2 C61 C66 -146.65(10)
Ru P2 C61 C66 82.94(10)
C22 P2 C61 C62 -166.00(9)
C51 P2 C61 C62 89.28(10)
Ru P2 C61 C62 -41.13(10)
C66 C61 C62 C63 55.43(15)
P2 C61 C62 C63 -177.68(10)
C61 C62 C63 C64 -55.80(16)
C62 C63 C64 C65 55.90(16)
C63 C64 C65 C66 -56.97(16)
C64 C65 C66 C61 57.37(15)
C62 C61 C66 C65 -55.86(14)
P2 C61 C66 C65 -179.37(9)
